data_4311921
loop_
_publ_author_name
'Goforth, Andrea M.'
'Smith, Mark D.'
'Peterson, Jr, LeRoy'
'zur Loye, Hans-Conrad'

_publ_section_title
;
 Preparation and Characterization of Novel Inorganic-Organic Hybrid
 Materials Containing Rare, Mixed-Halide Anions of Bismuth(III)
;
_journal_issue 22
_journal_name_full 'Inorganic Chemistry'
_journal_page_first 7042
_journal_page_last 7049
_journal_paper_doi 10.1021/ic049212d
_journal_volume 43
_journal_year 2004
_chemical_formula_sum 'C26 H56 Bi2 Cl6.17 I3.83 N4'
_chemical_formula_weight 1547.46
_chemical_name_systematic ?
_space_group_IT_number 14
_symmetry_cell_setting monoclinic
_symmetry_space_group_name_Hall '-P 2ybc'
_symmetry_space_group_name_H-M 'P 1 21/c 1'
_atom_sites_solution_hydrogens geom
_atom_sites_solution_primary direct
_atom_sites_solution_secondary difmap
_audit_creation_method SHELXL-97
_cell_angle_alpha 90.00
_cell_angle_beta 116.1030(10)
_cell_angle_gamma 90.00
_cell_formula_units_Z 2
_cell_length_a 14.9471(7)
_cell_length_b 12.7622(6)
_cell_length_c 13.3381(7)
_cell_measurement_reflns_used 4937
_cell_measurement_temperature 293(2)
_cell_measurement_theta_max 23.918
_cell_measurement_theta_min 2.332
_cell_volume 2284.84(19)
_computing_cell_refinement 'SAINT+ NT V6.22 (Bruker, 2001)'
_computing_data_collection 'SMART NT V5.625 (Bruker, 1998)'
_computing_data_reduction 'SAINT+ NT V6.22'
_computing_molecular_graphics 'SHELXTL V6.1 (Sheldrick, 2000)'
_computing_publication_material 'SHELXTL V6.1'
_computing_structure_refinement 'SHELXL-97 (Sheldrick, 1997)'
_computing_structure_solution 'SHELXS-97 (Sheldrick, 1990)'
_diffrn_ambient_temperature 293(2)
_diffrn_measured_fraction_theta_full 0.999
_diffrn_measured_fraction_theta_max 0.999
_diffrn_measurement_device_type 'Bruker SMART APEX CCD diffractometer'
_diffrn_measurement_method 'omega scans'
_diffrn_radiation_monochromator graphite
_diffrn_radiation_source 'fine-focus sealed tube'
_diffrn_radiation_type MoK\a
_diffrn_radiation_wavelength 0.71073
_diffrn_reflns_av_R_equivalents 0.0513
_diffrn_reflns_av_sigmaI/netI 0.0451
_diffrn_reflns_limit_h_max 13
_diffrn_reflns_limit_h_min -17
_diffrn_reflns_limit_k_max 14
_diffrn_reflns_limit_k_min -14
_diffrn_reflns_limit_l_max 15
_diffrn_reflns_limit_l_min -15
_diffrn_reflns_number 15775
_diffrn_reflns_theta_full 24.11
_diffrn_reflns_theta_max 24.11
_diffrn_reflns_theta_min 1.52
_diffrn_standards_decay_% 0
_exptl_absorpt_coefficient_mu 10.662
_exptl_absorpt_correction_T_max 0.7404
_exptl_absorpt_correction_T_min 0.2026
_exptl_absorpt_correction_type multi-scan
_exptl_absorpt_process_details '(SADABS, Bruker, 2001)'
_exptl_crystal_colour yellow
_exptl_crystal_density_diffrn 2.249
_exptl_crystal_density_meas 0
_exptl_crystal_density_method 'not measured'
_exptl_crystal_description plate
_exptl_crystal_F_000 1428
_exptl_crystal_size_max 0.22
_exptl_crystal_size_mid 0.14
_exptl_crystal_size_min 0.03
_refine_diff_density_max 0.993
_refine_diff_density_min -0.787
_refine_diff_density_rms 0.133
_refine_ls_extinction_method none
_refine_ls_goodness_of_fit_ref 1.023
_refine_ls_hydrogen_treatment constr
_refine_ls_matrix_type full
_refine_ls_number_parameters 204
_refine_ls_number_reflns 3632
_refine_ls_number_restraints 0
_refine_ls_restrained_S_all 1.023
_refine_ls_R_factor_all 0.0621
_refine_ls_R_factor_gt 0.0421
_refine_ls_shift/su_max 0.000
_refine_ls_shift/su_mean 0.000
_refine_ls_structure_factor_coef Fsqd
_refine_ls_weighting_details 'calc w=1/[\s^2^(Fo^2^)+(0.0595P)^2^+0.0000P] where P=(Fo^2^+2Fc^2^)/3'
_refine_ls_weighting_scheme calc
_refine_ls_wR_factor_gt 0.1008
_refine_ls_wR_factor_ref 0.1094
_reflns_number_gt 2719
_reflns_number_total 3632
_reflns_threshold_expression >2sigma(I)
_cod_data_source_file ic049212dsi20040617_104337.cif
_cod_data_source_block a2029a2a
_cod_depositor_comments
;
The following automatic conversions were performed:
'_symmetry_cell_setting' value 'Monoclinic' changed to 'monoclinic'
according to '/home/saulius/struct/CIF-dictionaries/cif_core.dic'
dictionary named 'cif_core.dic' version 2.4.1 from 2010-06-29.

Automatic conversion script
Id: cif_fix_enum 1527 2010-12-29 10:47:43Z saulius 
;
_cod_original_cell_volume 2284.83(19)
_cod_database_code 4311921

loop_
_symmetry_equiv_pos_as_xyz
'x, y, z'
'-x, y+1/2, -z+1/2'
'-x, -y, -z'
'x, -y-1/2, z-1/2'

loop_
_atom_site_label
_atom_site_type_symbol
_atom_site_fract_x
_atom_site_fract_y
_atom_site_fract_z
_atom_site_U_iso_or_equiv
_atom_site_adp_type
_atom_site_occupancy
_atom_site_symmetry_multiplicity
_atom_site_calc_flag
_atom_site_refinement_flags
_atom_site_disorder_assembly
_atom_site_disorder_group
Bi1 Bi 0.14700(3) 0.57306(3) 0.08296(3) 0.06004(17) Uani 1 1 d . . .
I1 I 0.34780(6) 0.49587(6) 0.24055(7) 0.0918(3) Uani 1 1 d . . .
Cl1 Cl 0.19968(19) 0.77100(19) 0.0950(2) 0.0642(6) Uani 1 1 d . . .
Cl2 Cl -0.05193(19) 0.62988(19) -0.06405(19) 0.0658(7) Uani 1 1 d . . .
Cl3 Cl 0.1112(12) 0.6120(12) 0.2640(12) 0.078(3) Uani 0.792(4) 1 d P . .
I3 I 0.0928(12) 0.6282(12) 0.2831(12) 0.068(3) Uani 0.208(4) 1 d P . .
I4 I 0.1888(2) 0.5339(3) -0.11380(17) 0.0821(6) Uani 0.707(4) 1 d P . .
Cl4 Cl 0.208(2) 0.523(3) -0.088(2) 0.0821(6) Uani 0.293(4) 1 d P . .
C1 C 0.5995(11) 0.2161(10) 0.6232(9) 0.102(4) Uani 1 1 d . . .
H1A H 0.5607 0.2675 0.6408 0.123 Uiso 1 1 calc R . .
H1B H 0.6367 0.1747 0.6897 0.123 Uiso 1 1 calc R . .
C2 C 0.5306(9) 0.1459(9) 0.5314(9) 0.087(4) Uani 1 1 d . . .
H2A H 0.4824 0.1154 0.5532 0.104 Uiso 1 1 calc R . .
H2B H 0.5688 0.0892 0.5208 0.104 Uiso 1 1 calc R . .
C3 C 0.4764(8) 0.2040(8) 0.4228(8) 0.069(3) Uani 1 1 d . . .
H3 H 0.4306 0.2540 0.4316 0.082 Uiso 1 1 calc R . .
C4 C 0.5488(8) 0.2647(8) 0.3937(8) 0.072(3) Uani 1 1 d . . .
H4A H 0.5892 0.2158 0.3757 0.086 Uiso 1 1 calc R . .
H4B H 0.5116 0.3071 0.3280 0.086 Uiso 1 1 calc R . .
C5 C 0.6160(9) 0.3347(8) 0.4876(9) 0.078(3) Uani 1 1 d . . .
H5A H 0.6639 0.3687 0.4676 0.094 Uiso 1 1 calc R . .
H5B H 0.5768 0.3885 0.5013 0.094 Uiso 1 1 calc R . .
C6 C 0.4149(8) 0.1257(9) 0.3314(9) 0.084(3) Uani 1 1 d . . .
H6A H 0.4606 0.0781 0.3207 0.101 Uiso 1 1 calc R . .
H6B H 0.3753 0.0844 0.3582 0.101 Uiso 1 1 calc R . .
C7 C 0.3477(9) 0.1696(9) 0.2222(10) 0.091(4) Uani 1 1 d . . .
H7A H 0.3873 0.2030 0.1901 0.109 Uiso 1 1 calc R . .
H7B H 0.3067 0.2231 0.2331 0.109 Uiso 1 1 calc R . .
C8 C 0.2809(13) 0.0895(11) 0.1412(12) 0.153(8) Uani 1 1 d . . .
H8A H 0.2532 0.0447 0.1793 0.183 Uiso 1 1 calc R . .
H8B H 0.3202 0.0460 0.1160 0.183 Uiso 1 1 calc R . .
C9 C 0.0251(10) 0.1200(14) -0.1081(11) 0.115(5) Uani 1 1 d . . .
H9A H -0.0272 0.0677 -0.1374 0.138 Uiso 1 1 calc R . .
H9B H -0.0028 0.1820 -0.0905 0.138 Uiso 1 1 calc R . .
C10 C 0.1060(11) 0.0798(11) -0.0049(10) 0.109(5) Uani 1 1 d . . .
H10A H 0.0817 0.0751 0.0515 0.131 Uiso 1 1 calc R . .
H10B H 0.1218 0.0092 -0.0189 0.131 Uiso 1 1 calc R . .
C11 C 0.1952(11) 0.1396(12) 0.0393(10) 0.109(5) Uani 1 1 d . . .
H11 H 0.1790 0.2048 0.0666 0.130 Uiso 1 1 calc R . .
C12 C 0.2304(10) 0.1718(15) -0.0431(10) 0.131(6) Uani 1 1 d . . .
H12A H 0.2587 0.1119 -0.0638 0.157 Uiso 1 1 calc R . .
H12B H 0.2820 0.2245 -0.0108 0.157 Uiso 1 1 calc R . .
C13 C 0.1415(14) 0.2172(13) -0.1492(11) 0.142(7) Uani 1 1 d . . .
H13A H 0.1214 0.2838 -0.1306 0.171 Uiso 1 1 calc R . .
H13B H 0.1633 0.2296 -0.2067 0.171 Uiso 1 1 calc R . .
N1 N 0.6691(7) 0.2701(8) 0.5902(7) 0.091(3) Uani 1 1 d . . .
H1C H 0.7073 0.2223 0.5777 0.110 Uiso 1 1 calc R . .
H1D H 0.7093 0.3117 0.6465 0.110 Uiso 1 1 calc R . .
N2 N 0.0558(10) 0.1459(11) -0.1925(10) 0.134(5) Uani 1 1 d . . .
H2C H 0.0048 0.1765 -0.2504 0.160 Uiso 1 1 calc R . .
H2D H 0.0721 0.0869 -0.2176 0.160 Uiso 1 1 calc R . .

loop_
_atom_site_aniso_label
_atom_site_aniso_U_11
_atom_site_aniso_U_22
_atom_site_aniso_U_33
_atom_site_aniso_U_23
_atom_site_aniso_U_13
_atom_site_aniso_U_12
Bi1 0.0488(3) 0.0581(3) 0.0638(2) -0.00322(17) 0.01612(18) -0.00881(17)
I1 0.0690(6) 0.0706(5) 0.1102(6) 0.0051(4) 0.0160(5) 0.0071(4)
Cl1 0.0522(17) 0.0630(15) 0.0783(15) -0.0020(12) 0.0294(13) -0.0078(11)
Cl2 0.0544(17) 0.0579(14) 0.0718(15) -0.0052(11) 0.0155(12) -0.0027(11)
Cl3 0.070(6) 0.094(7) 0.061(4) -0.003(4) 0.023(3) -0.023(4)
I3 0.069(5) 0.064(3) 0.064(5) 0.006(3) 0.023(3) -0.003(3)
I4 0.0688(16) 0.1014(12) 0.0751(14) -0.0127(11) 0.0308(11) -0.0089(10)
Cl4 0.0688(16) 0.1014(12) 0.0751(14) -0.0127(11) 0.0308(11) -0.0089(10)
C1 0.116(12) 0.099(10) 0.065(7) 0.013(7) 0.015(7) -0.006(8)
C2 0.081(9) 0.081(8) 0.079(7) 0.000(6) 0.017(7) -0.022(6)
C3 0.052(7) 0.079(7) 0.073(6) -0.009(5) 0.026(6) -0.010(5)
C4 0.069(8) 0.073(7) 0.061(6) -0.001(5) 0.018(5) 0.008(5)
C5 0.067(8) 0.071(7) 0.091(8) -0.021(6) 0.030(7) -0.015(6)
C6 0.055(8) 0.080(8) 0.092(8) 0.016(6) 0.010(6) -0.001(6)
C7 0.059(8) 0.085(8) 0.107(9) -0.011(7) 0.017(7) -0.003(6)
C8 0.143(16) 0.105(11) 0.111(11) -0.005(8) -0.035(11) -0.050(10)
C9 0.074(11) 0.179(15) 0.086(9) -0.011(10) 0.029(8) -0.013(9)
C10 0.103(12) 0.131(12) 0.079(8) 0.011(8) 0.027(8) -0.032(9)
C11 0.094(11) 0.117(11) 0.084(9) -0.001(8) 0.011(8) -0.019(9)
C12 0.073(11) 0.25(2) 0.074(8) -0.042(10) 0.031(8) -0.025(11)
C13 0.20(2) 0.130(13) 0.083(9) -0.010(9) 0.046(11) -0.069(13)
N1 0.074(8) 0.077(7) 0.084(6) -0.025(5) 0.000(6) -0.008(5)
N2 0.098(11) 0.166(13) 0.120(9) 0.030(9) 0.033(8) -0.025(9)

loop_
_atom_type_symbol
_atom_type_description
_atom_type_scat_dispersion_real
_atom_type_scat_dispersion_imag
_atom_type_scat_source
C C 0.0033 0.0016 'International Tables Vol C Tables 4.2.6.8 and 6.1.1.4'
H H 0.0000 0.0000 'International Tables Vol C Tables 4.2.6.8 and 6.1.1.4'
N N 0.0061 0.0033 'International Tables Vol C Tables 4.2.6.8 and 6.1.1.4'
Cl Cl 0.1484 0.1585 'International Tables Vol C Tables 4.2.6.8 and 6.1.1.4'
I I -0.4742 1.8119 'International Tables Vol C Tables 4.2.6.8 and 6.1.1.4'
Bi Bi -4.1077 10.2566 'International Tables Vol C Tables 4.2.6.8 and 6.1.1.4'

loop_
_geom_angle_atom_site_label_1
_geom_angle_atom_site_label_2
_geom_angle_atom_site_label_3
_geom_angle
_geom_angle_site_symmetry_1
_geom_angle_site_symmetry_3
_geom_angle_publ_flag
Cl1 Bi1 Cl3 86.6(4) . . ?
Cl1 Bi1 Cl2 89.50(7) . . ?
Cl3 Bi1 Cl2 90.6(3) . . ?
Cl1 Bi1 Cl4 94.0(7) . . ?
Cl3 Bi1 Cl4 173.0(6) . . ?
Cl2 Bi1 Cl4 96.4(5) . . ?
Cl1 Bi1 Cl2 168.95(8) . 3_565 ?
Cl3 Bi1 Cl2 87.7(4) . 3_565 ?
Cl2 Bi1 Cl2 81.06(7) . 3_565 ?
Cl4 Bi1 Cl2 92.7(7) . 3_565 ?
Cl1 Bi1 I1 95.34(6) . . ?
Cl3 Bi1 I1 88.0(3) . . ?
Cl2 Bi1 I1 174.88(5) . . ?
Cl4 Bi1 I1 85.0(5) . . ?
Cl2 Bi1 I1 93.95(5) 3_565 . ?
Cl1 Bi1 I4 92.39(9) . . ?
Cl3 Bi1 I4 178.9(4) . . ?
Cl2 Bi1 I4 89.78(7) . . ?
Cl4 Bi1 I4 6.8(6) . . ?
Cl2 Bi1 I4 93.31(8) 3_565 . ?
I1 Bi1 I4 91.68(5) . . ?
Cl1 Bi1 I3 85.2(3) . . ?
Cl3 Bi1 I3 3.9(6) . . ?
Cl2 Bi1 I3 87.0(3) . . ?
Cl4 Bi1 I3 176.6(6) . . ?
Cl2 Bi1 I3 88.6(3) 3_565 . ?
I1 Bi1 I3 91.7(3) . . ?
I4 Bi1 I3 176.0(3) . . ?
Bi1 Cl2 Bi1 98.94(7) . 3_565 ?
N1 C1 C2 110.9(10) . . ?
N1 C1 H1A 109.5 . . ?
C2 C1 H1A 109.5 . . ?
N1 C1 H1B 109.5 . . ?
C2 C1 H1B 109.5 . . ?
H1A C1 H1B 108.0 . . ?
C1 C2 C3 112.1(10) . . ?
C1 C2 H2A 109.2 . . ?
C3 C2 H2A 109.2 . . ?
C1 C2 H2B 109.2 . . ?
C3 C2 H2B 109.2 . . ?
H2A C2 H2B 107.9 . . ?
C2 C3 C4 110.8(9) . . ?
C2 C3 C6 108.9(9) . . ?
C4 C3 C6 112.1(9) . . ?
C2 C3 H3 108.3 . . ?
C4 C3 H3 108.3 . . ?
C6 C3 H3 108.3 . . ?
C5 C4 C3 112.4(9) . . ?
C5 C4 H4A 109.1 . . ?
C3 C4 H4A 109.1 . . ?
C5 C4 H4B 109.1 . . ?
C3 C4 H4B 109.1 . . ?
H4A C4 H4B 107.9 . . ?
N1 C5 C4 109.0(9) . . ?
N1 C5 H5A 109.9 . . ?
C4 C5 H5A 109.9 . . ?
N1 C5 H5B 109.9 . . ?
C4 C5 H5B 109.9 . . ?
H5A C5 H5B 108.3 . . ?
C7 C6 C3 116.7(10) . . ?
C7 C6 H6A 108.1 . . ?
C3 C6 H6A 108.1 . . ?
C7 C6 H6B 108.1 . . ?
C3 C6 H6B 108.1 . . ?
H6A C6 H6B 107.3 . . ?
C6 C7 C8 113.7(11) . . ?
C6 C7 H7A 108.8 . . ?
C8 C7 H7A 108.8 . . ?
C6 C7 H7B 108.8 . . ?
C8 C7 H7B 108.8 . . ?
H7A C7 H7B 107.7 . . ?
C7 C8 C11 112.6(12) . . ?
C7 C8 H8A 109.1 . . ?
C11 C8 H8A 109.1 . . ?
C7 C8 H8B 109.1 . . ?
C11 C8 H8B 109.1 . . ?
H8A C8 H8B 107.8 . . ?
N2 C9 C10 113.7(13) . . ?
N2 C9 H9A 108.8 . . ?
C10 C9 H9A 108.8 . . ?
N2 C9 H9B 108.8 . . ?
C10 C9 H9B 108.8 . . ?
H9A C9 H9B 107.7 . . ?
C11 C10 C9 115.9(12) . . ?
C11 C10 H10A 108.3 . . ?
C9 C10 H10A 108.3 . . ?
C11 C10 H10B 108.3 . . ?
C9 C10 H10B 108.3 . . ?
H10A C10 H10B 107.4 . . ?
C10 C11 C12 114.8(12) . . ?
C10 C11 C8 114.1(12) . . ?
C12 C11 C8 110.1(14) . . ?
C10 C11 H11 105.6 . . ?
C12 C11 H11 105.6 . . ?
C8 C11 H11 105.6 . . ?
C11 C12 C13 109.8(13) . . ?
C11 C12 H12A 109.7 . . ?
C13 C12 H12A 109.7 . . ?
C11 C12 H12B 109.7 . . ?
C13 C12 H12B 109.7 . . ?
H12A C12 H12B 108.2 . . ?
N2 C13 C12 112.0(13) . . ?
N2 C13 H13A 109.2 . . ?
C12 C13 H13A 109.2 . . ?
N2 C13 H13B 109.2 . . ?
C12 C13 H13B 109.2 . . ?
H13A C13 H13B 107.9 . . ?
C1 N1 C5 111.9(10) . . ?
C1 N1 H1C 109.2 . . ?
C5 N1 H1C 109.2 . . ?
C1 N1 H1D 109.2 . . ?
C5 N1 H1D 109.2 . . ?
H1C N1 H1D 107.9 . . ?
C9 N2 C13 111.1(13) . . ?
C9 N2 H2C 109.4 . . ?
C13 N2 H2C 109.4 . . ?
C9 N2 H2D 109.4 . . ?
C13 N2 H2D 109.4 . . ?
H2C N2 H2D 108.0 . . ?

loop_
_geom_bond_atom_site_label_1
_geom_bond_atom_site_label_2
_geom_bond_distance
_geom_bond_site_symmetry_2
_geom_bond_publ_flag
Bi1 Cl1 2.630(2) . ?
Bi1 Cl3 2.740(10) . ?
Bi1 Cl2 2.843(3) . ?
Bi1 Cl4 2.87(4) . ?
Bi1 Cl2 2.911(2) 3_565 ?
Bi1 I1 2.9741(9) . ?
Bi1 I4 2.995(3) . ?
Bi1 I3 3.191(12) . ?
Cl2 Bi1 2.911(2) 3_565 ?
C1 N1 1.468(15) . ?
C1 C2 1.500(15) . ?
C1 H1A 0.9700 . ?
C1 H1B 0.9700 . ?
C2 C3 1.507(14) . ?
C2 H2A 0.9700 . ?
C2 H2B 0.9700 . ?
C3 C4 1.514(14) . ?
C3 C6 1.531(14) . ?
C3 H3 0.9800 . ?
C4 C5 1.506(13) . ?
C4 H4A 0.9700 . ?
C4 H4B 0.9700 . ?
C5 N1 1.493(14) . ?
C5 H5A 0.9700 . ?
C5 H5B 0.9700 . ?
C6 C7 1.469(14) . ?
C6 H6A 0.9700 . ?
C6 H6B 0.9700 . ?
C7 C8 1.503(15) . ?
C7 H7A 0.9700 . ?
C7 H7B 0.9700 . ?
C8 C11 1.538(18) . ?
C8 H8A 0.9700 . ?
C8 H8B 0.9700 . ?
C9 N2 1.429(17) . ?
C9 C10 1.468(17) . ?
C9 H9A 0.9700 . ?
C9 H9B 0.9700 . ?
C10 C11 1.421(18) . ?
C10 H10A 0.9700 . ?
C10 H10B 0.9700 . ?
C11 C12 1.471(18) . ?
C11 H11 0.9800 . ?
C12 C13 1.57(2) . ?
C12 H12A 0.9700 . ?
C12 H12B 0.9700 . ?
C13 N2 1.467(17) . ?
C13 H13A 0.9700 . ?
C13 H13B 0.9700 . ?
N1 H1C 0.9000 . ?
N1 H1D 0.9000 . ?
N2 H2C 0.9000 . ?
N2 H2D 0.9000 . ?

loop_
_geom_hbond_atom_site_label_D
_geom_hbond_atom_site_label_H
_geom_hbond_atom_site_label_A
_geom_hbond_distance_DH
_geom_hbond_distance_HA
_geom_hbond_distance_DA
_geom_hbond_angle_DHA
_geom_hbond_site_symmetry_A
N1 H1C I4 0.90 2.79 3.621(11) 154.6 2_645
N1 H1C Cl4 0.90 2.81 3.65(4) 155.7 2_645
N1 H1D Cl3 0.90 2.60 3.348(19) 141.3 3_666
N1 H1D I3 0.90 2.79 3.45(2) 131.6 3_666
N1 H1D I1 0.90 3.19 3.818(9) 129.0 3_666
N2 H2C I3 0.90 2.82 3.51(2) 134.4 3_565
N2 H2C I4 0.90 3.22 3.711(13) 116.7 2_544
N2 H2D Cl3 0.90 2.64 3.50(2) 161.1 4_565
N2 H2D I3 0.90 2.76 3.58(2) 151.5 4_565

loop_
_geom_torsion_atom_site_label_1
_geom_torsion_atom_site_label_2
_geom_torsion_atom_site_label_3
_geom_torsion_atom_site_label_4
_geom_torsion
_geom_torsion_site_symmetry_1
_geom_torsion_site_symmetry_2
_geom_torsion_site_symmetry_3
_geom_torsion_site_symmetry_4
_geom_torsion_publ_flag
Cl1 Bi1 Cl2 Bi1 -174.22(8) . . . 3_565 ?
Cl3 Bi1 Cl2 Bi1 -87.6(4) . . . 3_565 ?
Cl4 Bi1 Cl2 Bi1 91.8(7) . . . 3_565 ?
Cl2 Bi1 Cl2 Bi1 0.0 3_565 . . 3_565 ?
I1 Bi1 Cl2 Bi1 -13.3(7) . . . 3_565 ?
I4 Bi1 Cl2 Bi1 93.38(9) . . . 3_565 ?
I3 Bi1 Cl2 Bi1 -89.0(3) . . . 3_565 ?
N1 C1 C2 C3 -54.6(15) . . . . ?
C1 C2 C3 C4 51.4(15) . . . . ?
C1 C2 C3 C6 175.2(11) . . . . ?
C2 C3 C4 C5 -52.8(13) . . . . ?
C6 C3 C4 C5 -174.8(9) . . . . ?
C3 C4 C5 N1 55.9(13) . . . . ?
C2 C3 C6 C7 173.1(11) . . . . ?
C4 C3 C6 C7 -63.8(14) . . . . ?
C3 C6 C7 C8 -173.0(13) . . . . ?
C6 C7 C8 C11 166.2(14) . . . . ?
N2 C9 C10 C11 49(2) . . . . ?
C9 C10 C11 C12 -46(2) . . . . ?
C9 C10 C11 C8 -174.8(14) . . . . ?
C7 C8 C11 C10 -147.7(15) . . . . ?
C7 C8 C11 C12 81.5(18) . . . . ?
C10 C11 C12 C13 47(2) . . . . ?
C8 C11 C12 C13 177.0(12) . . . . ?
C11 C12 C13 N2 -51.5(19) . . . . ?
C2 C1 N1 C5 58.8(13) . . . . ?
C4 C5 N1 C1 -59.0(13) . . . . ?
C10 C9 N2 C13 -53(2) . . . . ?
C12 C13 N2 C9 55(2) . . . . ?
